data_7116857
loop_
_publ_author_name
'Markus Zegke'
'Gary S. Nichol'
'Polly L. Arnold'
'Jason B. Love'

_publ_section_title
;
 Catalytic one-electron reduction of uranyl(VI) to Group 1 uranyl(V)
 complexes via Al(III) coordination
;
_journal_name_full Chem.Commun.
_journal_page_first 5876
_journal_paper_doi 10.1039/C5cc00867K
_journal_volume 51
_journal_year 2015
_chemical_formula_sum 'C74 H88 Al N9 O3 U'
_chemical_formula_weight 1416.54
_chemical_name_systematic
;
 ?
;
_space_group_IT_number 14
_symmetry_cell_setting monoclinic
_symmetry_space_group_name_Hall '-P 2yn'
_symmetry_space_group_name_H-M 'P 1 21/n 1'
_atom_sites_solution_hydrogens geom
_atom_sites_solution_primary direct
_atom_sites_solution_secondary difmap
_audit_creation_method SHELXL-97
_audit_update_record
;
2015-01-29 deposited with the CCDC.
2015-02-23 downloaded from the CCDC.
;
_cell_angle_alpha 90.00
_cell_angle_beta 105.173(2)
_cell_angle_gamma 90.00
_cell_formula_units_Z 4
_cell_length_a 12.5004(2)
_cell_length_b 40.0423(6)
_cell_length_c 14.2199(2)
_cell_measurement_reflns_used 33779
_cell_measurement_temperature 120(2)
_cell_measurement_theta_max 30.3090
_cell_measurement_theta_min 3.0460
_cell_volume 6869.57(19)
_computing_cell_refinement
;
CrysAlisPro, Agilent Technologies,
Version 1.171.36.24 (release 03-12-2012 CrysAlis171 .NET)
(compiled Dec  3 2012,18:21:49)
;
_computing_data_collection
;
CrysAlisPro, Agilent Technologies,
Version 1.171.36.24 (release 03-12-2012 CrysAlis171 .NET)
(compiled Dec  3 2012,18:21:49)
;
_computing_data_reduction
;
CrysAlisPro, Agilent Technologies,
Version 1.171.36.24 (release 03-12-2012 CrysAlis171 .NET)
(compiled Dec  3 2012,18:21:49)
;
_computing_molecular_graphics ORTEP
_computing_publication_material MERCURY
_computing_structure_refinement 'SHELXL-97 (Sheldrick, 2008)'
_computing_structure_solution 'SHELXL-97 (Sheldrick, 2008)'
_diffrn_ambient_temperature 120(2)
_diffrn_detector_area_resol_mean 10.3147
_diffrn_measured_fraction_theta_full 0.999
_diffrn_measured_fraction_theta_max 0.999
_diffrn_measurement_device_type 'SuperNova, Dual, Cu at zero, Atlas'
_diffrn_measurement_method '\w scans'
_diffrn_radiation_monochromator mirror
_diffrn_radiation_source 'SuperNova (Mo) X-ray Source'
_diffrn_radiation_type MoK\a
_diffrn_radiation_wavelength 0.71073
_diffrn_reflns_av_R_equivalents 0.0788
_diffrn_reflns_av_sigmaI/netI 0.1070
_diffrn_reflns_limit_h_max 16
_diffrn_reflns_limit_h_min -16
_diffrn_reflns_limit_k_max 53
_diffrn_reflns_limit_k_min -53
_diffrn_reflns_limit_l_max 18
_diffrn_reflns_limit_l_min -18
_diffrn_reflns_number 140222
_diffrn_reflns_theta_full 28.28
_diffrn_reflns_theta_max 28.2810
_diffrn_reflns_theta_min 2.8074
_exptl_absorpt_coefficient_mu 2.429
_exptl_absorpt_correction_T_max 0.826
_exptl_absorpt_correction_T_min 0.648
_exptl_absorpt_correction_type gaussian
_exptl_absorpt_process_details
;
CrysAlisPro, Agilent Technologies,
Version 1.171.36.24 (release 03-12-2012 CrysAlis171 .NET)
(compiled Dec  3 2012,18:21:49)
Numerical absorption correction based on gaussian integration over
            a multifaceted crystal model
;
_exptl_crystal_colour 'dark orange'
_exptl_crystal_density_diffrn 1.370
_exptl_crystal_density_method 'not measured'
_exptl_crystal_description block
_exptl_crystal_F_000 2896
_exptl_crystal_size_max 0.3000
_exptl_crystal_size_mid 0.1187
_exptl_crystal_size_min 0.0895
_refine_diff_density_max 1.957
_refine_diff_density_min -2.218
_refine_diff_density_rms 0.118
_refine_ls_extinction_method none
_refine_ls_goodness_of_fit_ref 0.954
_refine_ls_hydrogen_treatment mixed
_refine_ls_matrix_type full
_refine_ls_number_parameters 812
_refine_ls_number_reflns 17029
_refine_ls_number_restraints 87
_refine_ls_restrained_S_all 0.958
_refine_ls_R_factor_all 0.0580
_refine_ls_R_factor_gt 0.0461
_refine_ls_shift/su_max 0.002
_refine_ls_shift/su_mean 0.000
_refine_ls_structure_factor_coef Fsqd
_refine_ls_weighting_details 'calc w=1/[\s^2^(Fo^2^)+(0.0462P)^2^+36.5530P] where P=(Fo^2^+2Fc^2^)/3'
_refine_ls_weighting_scheme calc
_refine_ls_wR_factor_gt 0.1029
_refine_ls_wR_factor_ref 0.1092
_reflns_number_gt 14619
_reflns_number_total 17029
_reflns_threshold_expression >2\s(I)
_cod_data_source_file c5cc00867k2.cif
_cod_data_source_block po3002_refinalized
_cod_original_cell_volume 6869.57(18)
_cod_database_code 7116857

loop_
_symmetry_equiv_pos_as_xyz
'x, y, z'
'-x+1/2, y+1/2, -z+1/2'
'-x, -y, -z'
'x-1/2, -y-1/2, z-1/2'

loop_
_atom_site_label
_atom_site_type_symbol
_atom_site_fract_x
_atom_site_fract_y
_atom_site_fract_z
_atom_site_U_iso_or_equiv
_atom_site_adp_type
_atom_site_occupancy
_atom_site_symmetry_multiplicity
_atom_site_calc_flag
_atom_site_refinement_flags
_atom_site_disorder_assembly
_atom_site_disorder_group
C1 C 0.1078(3) 0.14267(10) 0.5537(3) 0.0175(8) Uani 1 1 d . . .
C2 C 0.0560(4) 0.12077(11) 0.6051(3) 0.0215(9) Uani 1 1 d . . .
H2 H 0.0079 0.1267 0.6442 0.026 Uiso 1 1 calc R . .
C3 C 0.0888(4) 0.08842(11) 0.5875(3) 0.0229(9) Uani 1 1 d . . .
H3 H 0.0671 0.0681 0.6117 0.028 Uiso 1 1 calc R . .
C4 C 0.1602(3) 0.09210(11) 0.5270(3) 0.0191(8) Uani 1 1 d . . .
C5 C 0.2238(3) 0.06772(11) 0.4933(3) 0.0188(8) Uani 1 1 d . . .
H5 H 0.2166 0.0449 0.5086 0.023 Uiso 1 1 calc R . .
C6 C 0.3514(3) 0.05020(10) 0.4094(3) 0.0176(8) Uani 1 1 d . . .
C7 C 0.2972(4) 0.02274(11) 0.3568(3) 0.0207(8) Uani 1 1 d . . .
H7 H 0.2190 0.0211 0.3443 0.025 Uiso 1 1 calc R . .
C8 C 0.3547(4) -0.00236(11) 0.3222(3) 0.0217(9) Uani 1 1 d . . .
C9 C 0.2910(4) -0.02950(12) 0.2571(4) 0.0294(10) Uani 1 1 d . . .
H9A H 0.2114 -0.0264 0.2496 0.044 Uiso 1 1 calc R . .
H9B H 0.3138 -0.0514 0.2865 0.044 Uiso 1 1 calc R . .
H9C H 0.3064 -0.0283 0.1931 0.044 Uiso 1 1 calc R . .
C10 C 0.4710(4) -0.00079(11) 0.3453(3) 0.0217(9) Uani 1 1 d . . .
C11 C 0.5378(4) -0.02817(12) 0.3161(4) 0.0296(10) Uani 1 1 d . . .
H11A H 0.4879 -0.0454 0.2802 0.044 Uiso 1 1 calc R . .
H11B H 0.5874 -0.0380 0.3745 0.044 Uiso 1 1 calc R . .
H11C H 0.5819 -0.0190 0.2745 0.044 Uiso 1 1 calc R . .
C12 C 0.5242(4) 0.02656(10) 0.3974(3) 0.0202(8) Uani 1 1 d . . .
H12 H 0.6027 0.0278 0.4120 0.024 Uiso 1 1 calc R . .
C13 C 0.4662(3) 0.05237(10) 0.4292(3) 0.0173(8) Uani 1 1 d . . .
C14 C 0.6154(3) 0.07997(10) 0.5327(3) 0.0189(8) Uani 1 1 d . . .
H14 H 0.6536 0.0592 0.5434 0.023 Uiso 1 1 calc R . .
C15 C 0.6693(3) 0.10978(10) 0.5787(3) 0.0166(8) Uani 1 1 d . . .
C16 C 0.7718(3) 0.11430(11) 0.6431(3) 0.0191(8) Uani 1 1 d . . .
H16 H 0.8256 0.0974 0.6666 0.023 Uiso 1 1 calc R . .
C17 C 0.7825(3) 0.14833(11) 0.6679(3) 0.0184(8) Uani 1 1 d . . .
H17 H 0.8450 0.1585 0.7111 0.022 Uiso 1 1 calc R . .
C18 C 0.6856(3) 0.16442(10) 0.6182(3) 0.0168(8) Uani 1 1 d . . .
C19 C 0.6528(3) 0.20082(10) 0.6183(3) 0.0169(8) Uani 1 1 d . . .
C20 C 0.7426(4) 0.21946(11) 0.6945(3) 0.0232(9) Uani 1 1 d . . .
H20A H 0.7223 0.2431 0.6953 0.035 Uiso 1 1 calc R . .
H20B H 0.8137 0.2175 0.6779 0.035 Uiso 1 1 calc R . .
H20C H 0.7493 0.2097 0.7589 0.035 Uiso 1 1 calc R . .
C21 C 0.5413(4) 0.20370(11) 0.6454(3) 0.0210(9) Uani 1 1 d . . .
H21A H 0.5202 0.2273 0.6456 0.031 Uiso 1 1 calc R . .
H21B H 0.5490 0.1941 0.7103 0.031 Uiso 1 1 calc R . .
H21C H 0.4839 0.1915 0.5975 0.031 Uiso 1 1 calc R . .
C22 C 0.6430(3) 0.21620(10) 0.5188(3) 0.0171(8) Uani 1 1 d . . .
C23 C 0.7090(4) 0.24006(11) 0.4914(3) 0.0213(9) Uani 1 1 d . . .
H23 H 0.7721 0.2505 0.5328 0.026 Uiso 1 1 calc R . .
C24 C 0.6656(4) 0.24599(11) 0.3912(3) 0.0240(9) Uani 1 1 d . . .
H24 H 0.6937 0.2613 0.3527 0.029 Uiso 1 1 calc R . .
C25 C 0.5745(3) 0.22546(10) 0.3590(3) 0.0182(8) Uani 1 1 d . . .
C26 C 0.5049(3) 0.22004(10) 0.2632(3) 0.0181(8) Uani 1 1 d . . .
H26 H 0.5113 0.2342 0.2114 0.022 Uiso 1 1 calc R . .
C27 C 0.3713(3) 0.18899(10) 0.1514(3) 0.0174(8) Uani 1 1 d . . .
C28 C 0.4116(3) 0.19152(10) 0.0686(3) 0.0176(8) Uani 1 1 d . . .
H28 H 0.4849 0.1995 0.0759 0.021 Uiso 1 1 calc R . .
C29 C 0.3480(4) 0.18280(11) -0.0238(3) 0.0203(8) Uani 1 1 d . . .
C30 C 0.3947(4) 0.18802(14) -0.1109(3) 0.0293(10) Uani 1 1 d . . .
H30A H 0.3402 0.1807 -0.1702 0.044 Uiso 1 1 calc R . .
H30B H 0.4628 0.1750 -0.1023 0.044 Uiso 1 1 calc R . .
H30C H 0.4112 0.2118 -0.1164 0.044 Uiso 1 1 calc R . .
C31 C 0.1697(4) 0.15882(14) -0.1319(3) 0.0316(11) Uani 1 1 d . . .
H31A H 0.0989 0.1505 -0.1239 0.047 Uiso 1 1 calc R . .
H31B H 0.2072 0.1410 -0.1583 0.047 Uiso 1 1 calc R . .
H31C H 0.1561 0.1778 -0.1768 0.047 Uiso 1 1 calc R . .
C32 C 0.2417(3) 0.16977(11) -0.0344(3) 0.0191(8) Uani 1 1 d . . .
C33 C 0.2006(3) 0.16734(10) 0.0479(3) 0.0192(8) Uani 1 1 d . . .
H33 H 0.1281 0.1588 0.0409 0.023 Uiso 1 1 calc R . .
C34 C 0.2640(3) 0.17720(10) 0.1404(3) 0.0174(8) Uani 1 1 d . . .
C35 C 0.1290(3) 0.19444(10) 0.2149(3) 0.0178(8) Uani 1 1 d . . .
H35 H 0.0951 0.2052 0.1549 0.021 Uiso 1 1 calc R . .
C36 C 0.0810(3) 0.19770(10) 0.2937(3) 0.0176(8) Uani 1 1 d . . .
C37 C -0.0104(4) 0.21661(12) 0.3015(3) 0.0256(10) Uani 1 1 d . . .
H37 H -0.0582 0.2295 0.2517 0.031 Uiso 1 1 calc R . .
C38 C -0.0172(4) 0.21275(11) 0.3974(3) 0.0239(9) Uani 1 1 d . . .
H38 H -0.0711 0.2224 0.4254 0.029 Uiso 1 1 calc R . .
C39 C 0.0702(3) 0.19203(10) 0.4444(3) 0.0189(8) Uani 1 1 d . . .
C40 C 0.1027(3) 0.18042(11) 0.5499(3) 0.0186(8) Uani 1 1 d . . .
C41 C 0.2179(4) 0.19440(12) 0.6019(3) 0.0243(9) Uani 1 1 d . . .
H41A H 0.2157 0.2189 0.6000 0.036 Uiso 1 1 calc R . .
H41B H 0.2727 0.1864 0.5689 0.036 Uiso 1 1 calc R . .
H41C H 0.2386 0.1869 0.6698 0.036 Uiso 1 1 calc R . .
C42 C 0.0174(4) 0.19346(12) 0.6015(3) 0.0264(10) Uani 1 1 d . . .
H42A H 0.0152 0.2179 0.5983 0.040 Uiso 1 1 calc R . .
H42B H 0.0386 0.1863 0.6698 0.040 Uiso 1 1 calc R . .
H42C H -0.0559 0.1845 0.5692 0.040 Uiso 1 1 calc R . .
C43 C -0.0128(4) 0.05042(12) 0.2815(4) 0.0292(10) Uani 1 1 d . . .
H43A H 0.0453 0.0361 0.2668 0.035 Uiso 1 1 calc R . .
H43B H 0.0058 0.0530 0.3532 0.035 Uiso 1 1 calc R . .
C44 C -0.1221(5) 0.03107(15) 0.2509(6) 0.0533(18) Uani 1 1 d . . .
H44 H -0.1494 0.0323 0.1783 0.064 Uiso 1 1 calc R . .
C45 C -0.1062(7) -0.00575(18) 0.2791(9) 0.103(4) Uani 1 1 d . . .
H45A H -0.0489 -0.0154 0.2516 0.154 Uiso 1 1 calc R . .
H45B H -0.1761 -0.0177 0.2535 0.154 Uiso 1 1 calc R . .
H45C H -0.0833 -0.0078 0.3502 0.154 Uiso 1 1 calc R . .
C46 C -0.2092(8) 0.0450(3) 0.2924(11) 0.134(5) Uani 1 1 d . . .
H46A H -0.2213 0.0685 0.2739 0.201 Uiso 1 1 calc R . .
H46B H -0.1858 0.0431 0.3636 0.201 Uiso 1 1 calc R . .
H46C H -0.2782 0.0325 0.2674 0.201 Uiso 1 1 calc R . .
C47 C -0.0448(4) 0.09914(12) 0.0822(3) 0.0264(10) Uani 1 1 d . . .
H47A H -0.1218 0.0907 0.0606 0.032 Uiso 1 1 calc R . .
H47B H -0.0479 0.1233 0.0675 0.032 Uiso 1 1 calc R . .
C48 C 0.0455(8) 0.04626(18) 0.0402(6) 0.077(3) Uani 1 1 d . . .
H48A H 0.0870 0.0372 -0.0038 0.115 Uiso 1 1 calc R . .
H48B H -0.0236 0.0337 0.0321 0.115 Uiso 1 1 calc R . .
H48C H 0.0903 0.0443 0.1077 0.115 Uiso 1 1 calc R . .
C49 C 0.0189(5) 0.08286(14) 0.0162(4) 0.0408(13) Uani 1 1 d . . .
H49 H 0.0911 0.0950 0.0267 0.049 Uiso 1 1 calc R . .
C50 C -0.0417(6) 0.08631(19) -0.0917(4) 0.0570(18) Uani 1 1 d . . .
H50A H -0.0581 0.1099 -0.1073 0.085 Uiso 1 1 calc R . .
H50B H -0.1112 0.0736 -0.1054 0.085 Uiso 1 1 calc R . .
H50C H 0.0052 0.0776 -0.1316 0.085 Uiso 1 1 calc R . .
C51 C -0.1032(4) 0.12233(12) 0.3666(3) 0.0249(9) Uani 1 1 d . . .
H51 H -0.0502 0.1084 0.4087 0.030 Uiso 1 1 calc R . .
C52 C -0.1789(4) 0.13935(13) 0.4043(4) 0.0309(11) Uani 1 1 d . . .
H52 H -0.1783 0.1370 0.4709 0.037 Uiso 1 1 calc R . .
C53 C -0.2550(5) 0.15974(14) 0.3435(4) 0.0386(13) Uani 1 1 d . . .
H53 H -0.3082 0.1716 0.3675 0.046 Uiso 1 1 calc R . .
C54 C -0.2534(5) 0.16290(15) 0.2470(4) 0.0428(14) Uani 1 1 d . . .
H54 H -0.3055 0.1768 0.2038 0.051 Uiso 1 1 calc R . .
C55 C -0.1753(4) 0.14556(13) 0.2149(4) 0.0329(11) Uani 1 1 d . . .
H55 H -0.1729 0.1483 0.1491 0.040 Uiso 1 1 calc R . .
C56A C 0.3192(5) 0.09075(16) 0.1859(4) 0.0415(12) Uani 0.689(12) 1 d PDU A 1
H56A H 0.2426 0.0982 0.1549 0.050 Uiso 0.689(12) 1 calc PR A 1
H56B H 0.3172 0.0673 0.2077 0.050 Uiso 0.689(12) 1 calc PR A 1
C57A C 0.3930(6) 0.0942(2) 0.1156(5) 0.0394(17) Uani 0.689(12) 1 d PDU A 1
H57A H 0.3719 0.1140 0.0730 0.047 Uiso 0.689(12) 1 calc PR A 1
H57B H 0.3887 0.0740 0.0746 0.047 Uiso 0.689(12) 1 calc PR A 1
C58A C 0.5112(8) 0.0984(3) 0.1860(7) 0.057(2) Uani 0.689(12) 1 d PDU A 1
H58A H 0.5470 0.0765 0.2055 0.069 Uiso 0.689(12) 1 calc PR A 1
H58B H 0.5595 0.1121 0.1562 0.069 Uiso 0.689(12) 1 calc PR A 1
C59A C 0.4849(4) 0.11638(12) 0.2726(4) 0.0314(10) Uani 0.689(12) 1 d PDU A 1
H59A H 0.5299 0.1069 0.3347 0.038 Uiso 0.689(12) 1 calc PR A 1
H59B H 0.5021 0.1405 0.2710 0.038 Uiso 0.689(12) 1 calc PR A 1
C56B C 0.3192(5) 0.09075(16) 0.1859(4) 0.0415(12) Uani 0.311(12) 1 d PD A 2
H56C H 0.2784 0.1049 0.1312 0.050 Uiso 0.311(12) 1 calc PR A 2
H56D H 0.2641 0.0766 0.2060 0.050 Uiso 0.311(12) 1 calc PR A 2
C57B C 0.5026(17) 0.0887(4) 0.2010(14) 0.049(3) Uani 0.311(12) 1 d PDU A 2
H57C H 0.5598 0.0731 0.2375 0.058 Uiso 0.311(12) 1 calc PR A 2
H57D H 0.5322 0.0994 0.1503 0.058 Uiso 0.311(12) 1 calc PR A 2
C58B C 0.3978(12) 0.0681(4) 0.1492(13) 0.044(3) Uani 0.311(12) 1 d PDU A 2
H58C H 0.3832 0.0681 0.0774 0.053 Uiso 0.311(12) 1 calc PR A 2
H58D H 0.3995 0.0449 0.1740 0.053 Uiso 0.311(12) 1 calc PR A 2
C59B C 0.4849(4) 0.11638(12) 0.2726(4) 0.0314(10) Uani 0.311(12) 1 d PD A 2
H59C H 0.5308 0.1124 0.3398 0.038 Uiso 0.311(12) 1 calc PR A 2
H59D H 0.5005 0.1389 0.2509 0.038 Uiso 0.311(12) 1 calc PR A 2
C60 C 0.3590(4) 0.10574(13) 0.7535(4) 0.0340(11) Uani 1 1 d . . .
H60 H 0.2852 0.1081 0.7142 0.041 Uiso 1 1 calc R . .
C61 C 0.4467(5) 0.11782(12) 0.7219(4) 0.0323(11) Uani 1 1 d . . .
H61 H 0.4334 0.1271 0.6584 0.039 Uiso 1 1 calc R . .
C62 C 0.5523(4) 0.11661(12) 0.7801(4) 0.0315(11) Uani 1 1 d . . .
H62 H 0.6111 0.1262 0.7584 0.038 Uiso 1 1 calc R . .
C63 C 0.5739(5) 0.10166(18) 0.8691(5) 0.0494(15) Uani 1 1 d . . .
H63 H 0.6476 0.1009 0.9095 0.059 Uiso 1 1 calc R . .
C64 C 0.4879(6) 0.0875(2) 0.9008(5) 0.065(2) Uani 1 1 d . . .
H64 H 0.5028 0.0761 0.9615 0.078 Uiso 1 1 calc R . .
C65 C 0.3799(6) 0.09026(19) 0.8430(5) 0.0568(18) Uani 1 1 d . . .
H65 H 0.3203 0.0814 0.8651 0.068 Uiso 1 1 calc R . .
C66 C 0.7053(4) 0.19099(16) 0.9451(4) 0.0426(14) Uani 1 1 d . . .
H66 H 0.6358 0.1809 0.9426 0.051 Uiso 1 1 calc R . .
C67 C 0.7166(5) 0.22531(16) 0.9532(5) 0.0473(15) Uani 1 1 d . . .
H67 H 0.6545 0.2387 0.9549 0.057 Uiso 1 1 calc R . .
C68 C 0.8180(5) 0.24012(15) 0.9589(4) 0.0412(13) Uani 1 1 d . . .
H68 H 0.8261 0.2637 0.9646 0.049 Uiso 1 1 calc R . .
C69 C 0.9080(4) 0.22018(13) 0.9562(4) 0.0311(11) Uani 1 1 d . . .
H69 H 0.9784 0.2301 0.9617 0.037 Uiso 1 1 calc R . .
C70 C 0.8955(4) 0.18618(13) 0.9458(4) 0.0317(11) Uani 1 1 d . . .
H70 H 0.9570 0.1728 0.9421 0.038 Uiso 1 1 calc R . .
C71 C 0.7947(4) 0.17128(14) 0.9406(4) 0.0342(11) Uani 1 1 d . . .
H71 H 0.7867 0.1477 0.9341 0.041 Uiso 1 1 calc R . .
C72 C 0.5437(17) -0.0075(4) -0.0761(11) 0.149(6) Uani 1 1 d D . .
H72 H 0.5723 -0.0129 -0.1299 0.178 Uiso 1 1 calc R . .
C73 C 0.6155(10) 0.0013(3) 0.0116(14) 0.111(4) Uani 1 1 d D . .
H73 H 0.6933 0.0023 0.0195 0.134 Uiso 1 1 calc R . .
C74 C 0.5699(16) 0.0087(3) 0.0866(10) 0.144(6) Uani 1 1 d D . .
H74 H 0.6175 0.0149 0.1479 0.173 Uiso 1 1 calc R . .
N1 N 0.1718(3) 0.12535(9) 0.5064(3) 0.0169(7) Uani 1 1 d . . .
N2 N 0.2917(3) 0.07595(8) 0.4419(3) 0.0175(7) Uani 1 1 d . . .
N3 N 0.5169(3) 0.08120(8) 0.4776(3) 0.0181(7) Uani 1 1 d . . .
N4 N 0.6184(3) 0.14056(8) 0.5641(2) 0.0162(7) Uani 1 1 d . . .
H4 H 0.5520 0.1443 0.5254 0.019 Uiso 1 1 calc R . .
N5 N 0.5620(3) 0.20739(8) 0.4375(2) 0.0159(7) Uani 1 1 d . . .
H5A H 0.5099 0.1925 0.4358 0.019 Uiso 1 1 calc R . .
N6 N 0.4338(3) 0.19630(9) 0.2464(2) 0.0180(7) Uani 1 1 d . . .
N7 N 0.2187(3) 0.17695(8) 0.2225(2) 0.0159(7) Uani 1 1 d . . .
N8 N 0.1307(3) 0.18269(9) 0.3819(2) 0.0163(7) Uani 1 1 d . . .
N9 N -0.1021(3) 0.12482(9) 0.2722(3) 0.0212(7) Uani 1 1 d . . .
O1 O 0.3848(2) 0.15687(7) 0.4464(2) 0.0169(6) Uani 1 1 d . . .
O2 O 0.1315(2) 0.11337(7) 0.2845(2) 0.0179(6) Uani 1 1 d . . .
O3 O 0.3704(3) 0.11175(9) 0.2649(2) 0.0285(7) Uani 1 1 d U . .
Al1 Al 0.00101(10) 0.09494(3) 0.22618(9) 0.0186(3) Uani 1 1 d . . .
U1 U 0.257869(12) 0.136550(4) 0.370915(10) 0.01393(5) Uani 1 1 d . A .

loop_
_atom_site_aniso_label
_atom_site_aniso_U_11
_atom_site_aniso_U_22
_atom_site_aniso_U_33
_atom_site_aniso_U_23
_atom_site_aniso_U_13
_atom_site_aniso_U_12
C1 0.0161(18) 0.022(2) 0.0145(19) 0.0024(16) 0.0041(15) 0.0025(15)
C2 0.020(2) 0.028(2) 0.018(2) 0.0068(17) 0.0078(16) 0.0043(17)
C3 0.025(2) 0.021(2) 0.025(2) 0.0084(18) 0.0112(18) -0.0006(17)
C4 0.0195(19) 0.019(2) 0.018(2) 0.0026(16) 0.0044(16) 0.0010(16)
C5 0.0175(19) 0.018(2) 0.019(2) 0.0055(16) 0.0025(16) -0.0005(15)
C6 0.022(2) 0.0117(18) 0.019(2) 0.0027(15) 0.0055(16) 0.0021(15)
C7 0.0183(19) 0.020(2) 0.022(2) 0.0032(17) 0.0016(16) 0.0011(16)
C8 0.029(2) 0.015(2) 0.021(2) 0.0010(16) 0.0054(17) -0.0003(17)
C9 0.035(3) 0.021(2) 0.030(3) -0.0045(19) 0.006(2) -0.0034(19)
C10 0.029(2) 0.018(2) 0.021(2) 0.0009(17) 0.0099(18) 0.0028(17)
C11 0.036(3) 0.020(2) 0.035(3) -0.010(2) 0.013(2) 0.0019(19)
C12 0.022(2) 0.016(2) 0.025(2) 0.0002(17) 0.0100(17) -0.0003(16)
C13 0.024(2) 0.0110(18) 0.0155(19) 0.0014(15) 0.0032(16) 0.0005(15)
C14 0.020(2) 0.0162(19) 0.022(2) 0.0026(16) 0.0087(16) 0.0036(16)
C15 0.0193(19) 0.0136(19) 0.0173(19) 0.0006(15) 0.0056(15) -0.0004(15)
C16 0.0155(19) 0.019(2) 0.021(2) 0.0022(16) 0.0032(16) 0.0044(15)
C17 0.020(2) 0.019(2) 0.0158(19) -0.0003(16) 0.0037(16) -0.0021(16)
C18 0.0169(19) 0.020(2) 0.0141(19) -0.0033(15) 0.0056(15) -0.0023(15)
C19 0.020(2) 0.0148(19) 0.0153(19) -0.0008(15) 0.0035(15) 0.0004(15)
C20 0.028(2) 0.021(2) 0.017(2) -0.0045(17) -0.0017(17) -0.0007(17)
C21 0.026(2) 0.019(2) 0.020(2) -0.0029(16) 0.0078(17) 0.0032(17)
C22 0.0182(19) 0.0135(18) 0.019(2) -0.0015(15) 0.0035(15) 0.0021(15)
C23 0.021(2) 0.020(2) 0.022(2) -0.0007(17) 0.0036(17) -0.0034(16)
C24 0.028(2) 0.021(2) 0.023(2) 0.0019(17) 0.0060(18) -0.0038(17)
C25 0.021(2) 0.018(2) 0.0162(19) 0.0026(16) 0.0047(16) 0.0029(16)
C26 0.021(2) 0.018(2) 0.0148(19) 0.0021(16) 0.0041(16) 0.0013(16)
C27 0.022(2) 0.0151(19) 0.0149(19) 0.0013(15) 0.0051(16) 0.0035(15)
C28 0.0163(19) 0.019(2) 0.018(2) 0.0003(16) 0.0047(15) 0.0021(15)
C29 0.024(2) 0.022(2) 0.017(2) 0.0017(16) 0.0088(16) 0.0036(17)
C30 0.026(2) 0.044(3) 0.019(2) -0.007(2) 0.0086(18) -0.003(2)
C31 0.030(2) 0.048(3) 0.018(2) -0.011(2) 0.0090(19) -0.011(2)
C32 0.022(2) 0.020(2) 0.0148(19) -0.0021(16) 0.0041(16) 0.0013(16)
C33 0.0182(19) 0.018(2) 0.020(2) -0.0014(16) 0.0016(16) -0.0020(16)
C34 0.0168(19) 0.0151(19) 0.019(2) 0.0041(15) 0.0026(16) 0.0027(15)
C35 0.021(2) 0.0168(19) 0.0146(19) 0.0038(15) 0.0030(15) -0.0027(16)
C36 0.0187(19) 0.0159(19) 0.018(2) 0.0017(16) 0.0048(16) -0.0006(15)
C37 0.025(2) 0.029(2) 0.025(2) 0.0097(19) 0.0095(18) 0.0076(18)
C38 0.024(2) 0.024(2) 0.025(2) 0.0048(18) 0.0108(18) 0.0087(18)
C39 0.021(2) 0.0160(19) 0.023(2) -0.0005(16) 0.0105(17) 0.0004(16)
C40 0.020(2) 0.019(2) 0.019(2) -0.0002(16) 0.0091(16) 0.0024(16)
C41 0.028(2) 0.026(2) 0.019(2) 0.0002(18) 0.0063(17) -0.0007(18)
C42 0.033(2) 0.028(2) 0.024(2) 0.0012(19) 0.0168(19) 0.0052(19)
C43 0.023(2) 0.023(2) 0.037(3) 0.008(2) 0.000(2) -0.0018(18)
C44 0.038(3) 0.032(3) 0.079(5) 0.022(3) -0.004(3) -0.012(2)
C45 0.068(5) 0.034(4) 0.189(11) 0.035(5) 0.000(6) -0.017(4)
C46 0.058(6) 0.082(7) 0.280(18) -0.016(9) 0.075(8) -0.029(5)
C47 0.029(2) 0.026(2) 0.022(2) -0.0056(18) 0.0041(18) -0.0019(19)
C48 0.132(8) 0.043(4) 0.067(5) -0.006(4) 0.045(5) 0.023(4)
C49 0.050(3) 0.037(3) 0.036(3) -0.011(2) 0.013(3) -0.002(2)
C50 0.062(4) 0.075(5) 0.032(3) -0.022(3) 0.010(3) -0.006(4)
C51 0.020(2) 0.031(2) 0.024(2) -0.0011(19) 0.0050(17) -0.0005(18)
C52 0.027(2) 0.038(3) 0.030(3) -0.004(2) 0.010(2) -0.004(2)
C53 0.036(3) 0.038(3) 0.047(3) -0.004(2) 0.021(3) 0.010(2)
C54 0.040(3) 0.046(3) 0.043(3) 0.011(3) 0.012(2) 0.025(3)
C55 0.037(3) 0.032(3) 0.032(3) 0.004(2) 0.013(2) 0.010(2)
C56A 0.037(3) 0.060(3) 0.029(2) -0.013(2) 0.012(2) 0.007(2)
C57A 0.050(4) 0.043(4) 0.033(3) -0.002(3) 0.025(3) 0.014(3)
C58A 0.055(4) 0.056(5) 0.079(5) 0.012(4) 0.050(3) 0.003(4)
C59A 0.030(2) 0.026(2) 0.042(3) 0.012(2) 0.017(2) 0.0074(18)
C56B 0.037(3) 0.060(3) 0.029(2) -0.013(2) 0.012(2) 0.007(2)
C57B 0.054(5) 0.053(5) 0.052(5) 0.023(5) 0.038(4) 0.007(5)
C58B 0.059(5) 0.047(6) 0.032(5) -0.006(5) 0.020(5) 0.016(5)
C59B 0.030(2) 0.026(2) 0.042(3) 0.012(2) 0.017(2) 0.0074(18)
C60 0.034(3) 0.032(3) 0.036(3) -0.008(2) 0.009(2) -0.002(2)
C61 0.047(3) 0.026(3) 0.024(2) -0.004(2) 0.012(2) 0.006(2)
C62 0.040(3) 0.026(2) 0.035(3) 0.000(2) 0.021(2) -0.002(2)
C63 0.036(3) 0.067(4) 0.042(3) 0.007(3) 0.007(3) -0.006(3)
C64 0.062(4) 0.095(6) 0.042(4) 0.027(4) 0.022(3) 0.003(4)
C65 0.051(4) 0.071(5) 0.057(4) 0.003(4) 0.030(3) -0.016(3)
C66 0.024(3) 0.057(4) 0.046(3) -0.005(3) 0.007(2) -0.005(2)
C67 0.038(3) 0.050(4) 0.053(4) -0.021(3) 0.009(3) 0.009(3)
C68 0.046(3) 0.034(3) 0.039(3) -0.015(2) 0.002(3) 0.001(2)
C69 0.030(2) 0.037(3) 0.024(2) 0.002(2) 0.0021(19) -0.008(2)
C70 0.025(2) 0.032(3) 0.035(3) 0.005(2) 0.003(2) 0.003(2)
C71 0.031(3) 0.033(3) 0.036(3) 0.006(2) 0.002(2) -0.002(2)
C72 0.208(18) 0.136(13) 0.112(13) 0.040(10) 0.062(13) -0.017(13)
C73 0.124(10) 0.083(8) 0.122(10) 0.031(8) 0.022(10) 0.014(7)
C74 0.205(17) 0.092(9) 0.097(11) 0.009(8) -0.027(11) -0.054(11)
N1 0.0172(16) 0.0161(16) 0.0183(17) 0.0031(13) 0.0061(13) -0.0003(13)
N2 0.0163(16) 0.0143(16) 0.0216(18) 0.0001(14) 0.0042(13) 0.0013(13)
N3 0.0198(17) 0.0143(16) 0.0219(18) -0.0022(14) 0.0085(14) -0.0004(13)
N4 0.0170(16) 0.0163(17) 0.0138(16) 0.0022(13) 0.0015(13) 0.0014(13)
N5 0.0168(16) 0.0136(16) 0.0163(17) -0.0017(13) 0.0028(13) -0.0019(13)
N6 0.0169(16) 0.0217(18) 0.0148(17) 0.0004(14) 0.0031(13) 0.0023(14)
N7 0.0197(17) 0.0152(16) 0.0129(16) 0.0021(13) 0.0044(13) -0.0019(13)
N8 0.0170(16) 0.0168(17) 0.0153(16) 0.0011(13) 0.0050(13) -0.0010(13)
N9 0.0185(17) 0.0203(18) 0.0247(19) -0.0013(15) 0.0052(15) 0.0004(14)
O1 0.0149(13) 0.0178(14) 0.0175(14) 0.0015(11) 0.0032(11) -0.0016(11)
O2 0.0147(13) 0.0192(14) 0.0198(15) -0.0003(12) 0.0044(11) -0.0007(11)
O3 0.0305(17) 0.0293(17) 0.0280(17) 0.0023(14) 0.0118(14) 0.0051(14)
Al1 0.0179(6) 0.0156(6) 0.0216(6) -0.0001(5) 0.0040(5) -0.0009(5)
U1 0.01454(7) 0.01407(7) 0.01373(7) 0.00096(6) 0.00468(5) 0.00036(6)

loop_
_atom_type_symbol
_atom_type_description
_atom_type_scat_dispersion_real
_atom_type_scat_dispersion_imag
_atom_type_scat_source
C C 0.0033 0.0016 'International Tables Vol C Tables 4.2.6.8 and 6.1.1.4'
H H 0.0000 0.0000 'International Tables Vol C Tables 4.2.6.8 and 6.1.1.4'
N N 0.0061 0.0033 'International Tables Vol C Tables 4.2.6.8 and 6.1.1.4'
O O 0.0106 0.0060 'International Tables Vol C Tables 4.2.6.8 and 6.1.1.4'
Al Al 0.0645 0.0514 'International Tables Vol C Tables 4.2.6.8 and 6.1.1.4'
U U -9.6767 9.6646 'International Tables Vol C Tables 4.2.6.8 and 6.1.1.4'

loop_
_geom_angle_atom_site_label_1
_geom_angle_atom_site_label_2
_geom_angle_atom_site_label_3
_geom_angle
_geom_angle_site_symmetry_1
_geom_angle_site_symmetry_3
N1 C1 C2 110.5(4) . .
N1 C1 C40 121.0(4) . .
C2 C1 C40 128.5(4) . .
C3 C2 C1 106.7(4) . .
C3 C2 H2 126.6 . .
C1 C2 H2 126.6 . .
C4 C3 C2 106.0(4) . .
C4 C3 H3 127.0 . .
C2 C3 H3 127.0 . .
N1 C4 C3 110.6(4) . .
N1 C4 C5 119.5(4) . .
C3 C4 C5 129.7(4) . .
N2 C5 C4 121.5(4) . .
N2 C5 H5 119.3 . .
C4 C5 H5 119.3 . .
C13 C6 C7 119.1(4) . .
C13 C6 N2 119.4(4) . .
C7 C6 N2 121.5(4) . .
C8 C7 C6 122.1(4) . .
C8 C7 H7 119.0 . .
C6 C7 H7 119.0 . .
C7 C8 C10 118.8(4) . .
C7 C8 C9 119.7(4) . .
C10 C8 C9 121.5(4) . .
C8 C9 H9A 109.5 . .
C8 C9 H9B 109.5 . .
H9A C9 H9B 109.5 . .
C8 C9 H9C 109.5 . .
H9A C9 H9C 109.5 . .
H9B C9 H9C 109.5 . .
C12 C10 C8 118.7(4) . .
C12 C10 C11 120.0(4) . .
C8 C10 C11 121.3(4) . .
C10 C11 H11A 109.5 . .
C10 C11 H11B 109.5 . .
H11A C11 H11B 109.5 . .
C10 C11 H11C 109.5 . .
H11A C11 H11C 109.5 . .
H11B C11 H11C 109.5 . .
C10 C12 C13 122.5(4) . .
C10 C12 H12 118.8 . .
C13 C12 H12 118.8 . .
C6 C13 C12 118.8(4) . .
C6 C13 N3 117.3(4) . .
C12 C13 N3 123.9(4) . .
N3 C14 C15 120.6(4) . .
N3 C14 H14 119.7 . .
C15 C14 H14 119.7 . .
N4 C15 C16 107.2(3) . .
N4 C15 C14 122.0(4) . .
C16 C15 C14 130.8(4) . .
C15 C16 C17 107.8(4) . .
C15 C16 H16 126.1 . .
C17 C16 H16 126.1 . .
C18 C17 C16 108.0(4) . .
C18 C17 H17 126.0 . .
C16 C17 H17 126.0 . .
N4 C18 C17 106.7(4) . .
N4 C18 C19 123.2(4) . .
C17 C18 C19 130.2(4) . .
C18 C19 C22 110.2(3) . .
C18 C19 C20 108.7(3) . .
C22 C19 C20 109.0(3) . .
C18 C19 C21 109.5(3) . .
C22 C19 C21 110.1(3) . .
C20 C19 C21 109.2(3) . .
C19 C20 H20A 109.5 . .
C19 C20 H20B 109.5 . .
H20A C20 H20B 109.5 . .
C19 C20 H20C 109.5 . .
H20A C20 H20C 109.5 . .
H20B C20 H20C 109.5 . .
C19 C21 H21A 109.5 . .
C19 C21 H21B 109.5 . .
H21A C21 H21B 109.5 . .
C19 C21 H21C 109.5 . .
H21A C21 H21C 109.5 . .
H21B C21 H21C 109.5 . .
N5 C22 C23 107.7(4) . .
N5 C22 C19 122.9(4) . .
C23 C22 C19 129.3(4) . .
C22 C23 C24 107.6(4) . .
C22 C23 H23 126.2 . .
C24 C23 H23 126.2 . .
C25 C24 C23 107.6(4) . .
C25 C24 H24 126.2 . .
C23 C24 H24 126.2 . .
N5 C25 C24 107.6(4) . .
N5 C25 C26 121.6(4) . .
C24 C25 C26 130.6(4) . .
N6 C26 C25 120.8(4) . .
N6 C26 H26 119.6 . .
C25 C26 H26 119.6 . .
C34 C27 C28 118.6(4) . .
C34 C27 N6 117.1(4) . .
C28 C27 N6 124.2(4) . .
C29 C28 C27 122.3(4) . .
C29 C28 H28 118.8 . .
C27 C28 H28 118.8 . .
C28 C29 C32 119.1(4) . .
C28 C29 C30 119.4(4) . .
C32 C29 C30 121.5(4) . .
C29 C30 H30A 109.5 . .
C29 C30 H30B 109.5 . .
H30A C30 H30B 109.5 . .
C29 C30 H30C 109.5 . .
H30A C30 H30C 109.5 . .
H30B C30 H30C 109.5 . .
C32 C31 H31A 109.5 . .
C32 C31 H31B 109.5 . .
H31A C31 H31B 109.5 . .
C32 C31 H31C 109.5 . .
H31A C31 H31C 109.5 . .
H31B C31 H31C 109.5 . .
C29 C32 C33 118.9(4) . .
C29 C32 C31 122.0(4) . .
C33 C32 C31 119.1(4) . .
C32 C33 C34 121.6(4) . .
C32 C33 H33 119.2 . .
C34 C33 H33 119.2 . .
C27 C34 C33 119.4(4) . .
C27 C34 N7 119.2(4) . .
C33 C34 N7 121.3(4) . .
N7 C35 C36 121.3(4) . .
N7 C35 H35 119.3 . .
C36 C35 H35 119.3 . .
N8 C36 C37 110.1(4) . .
N8 C36 C35 119.9(4) . .
C37 C36 C35 129.8(4) . .
C38 C37 C36 106.1(4) . .
C38 C37 H37 126.9 . .
C36 C37 H37 126.9 . .
C39 C38 C37 107.0(4) . .
C39 C38 H38 126.5 . .
C37 C38 H38 126.5 . .
N8 C39 C38 110.5(4) . .
N8 C39 C40 120.6(4) . .
C38 C39 C40 128.9(4) . .
C1 C40 C39 109.8(3) . .
C1 C40 C42 110.5(3) . .
C39 C40 C42 109.1(3) . .
C1 C40 C41 108.7(3) . .
C39 C40 C41 109.7(3) . .
C42 C40 C41 109.0(4) . .
C40 C41 H41A 109.5 . .
C40 C41 H41B 109.5 . .
H41A C41 H41B 109.5 . .
C40 C41 H41C 109.5 . .
H41A C41 H41C 109.5 . .
H41B C41 H41C 109.5 . .
C40 C42 H42A 109.5 . .
C40 C42 H42B 109.5 . .
H42A C42 H42B 109.5 . .
C40 C42 H42C 109.5 . .
H42A C42 H42C 109.5 . .
H42B C42 H42C 109.5 . .
C44 C43 Al1 120.5(4) . .
C44 C43 H43A 107.2 . .
Al1 C43 H43A 107.2 . .
C44 C43 H43B 107.2 . .
Al1 C43 H43B 107.2 . .
H43A C43 H43B 106.8 . .
C46 C44 C45 108.5(7) . .
C46 C44 C43 113.1(6) . .
C45 C44 C43 111.6(5) . .
C46 C44 H44 107.8 . .
C45 C44 H44 107.8 . .
C43 C44 H44 107.8 . .
C44 C45 H45A 109.5 . .
C44 C45 H45B 109.5 . .
H45A C45 H45B 109.5 . .
C44 C45 H45C 109.5 . .
H45A C45 H45C 109.5 . .
H45B C45 H45C 109.5 . .
C44 C46 H46A 109.5 . .
C44 C46 H46B 109.5 . .
H46A C46 H46B 109.5 . .
C44 C46 H46C 109.5 . .
H46A C46 H46C 109.5 . .
H46B C46 H46C 109.5 . .
C49 C47 Al1 122.8(4) . .
C49 C47 H47A 106.6 . .
Al1 C47 H47A 106.6 . .
C49 C47 H47B 106.6 . .
Al1 C47 H47B 106.6 . .
H47A C47 H47B 106.6 . .
C49 C48 H48A 109.5 . .
C49 C48 H48B 109.5 . .
H48A C48 H48B 109.5 . .
C49 C48 H48C 109.5 . .
H48A C48 H48C 109.5 . .
H48B C48 H48C 109.5 . .
C48 C49 C47 113.1(5) . .
C48 C49 C50 109.5(5) . .
C47 C49 C50 112.1(5) . .
C48 C49 H49 107.3 . .
C47 C49 H49 107.3 . .
C50 C49 H49 107.3 . .
C49 C50 H50A 109.5 . .
C49 C50 H50B 109.5 . .
H50A C50 H50B 109.5 . .
C49 C50 H50C 109.5 . .
H50A C50 H50C 109.5 . .
H50B C50 H50C 109.5 . .
N9 C51 C52 122.3(4) . .
N9 C51 H51 118.8 . .
C52 C51 H51 118.8 . .
C53 C52 C51 118.7(5) . .
C53 C52 H52 120.6 . .
C51 C52 H52 120.6 . .
C52 C53 C54 119.4(5) . .
C52 C53 H53 120.3 . .
C54 C53 H53 120.3 . .
C55 C54 C53 118.7(5) . .
C55 C54 H54 120.6 . .
C53 C54 H54 120.6 . .
N9 C55 C54 122.9(5) . .
N9 C55 H55 118.5 . .
C54 C55 H55 118.5 . .
O3 C56A C57A 103.8(5) . .
O3 C56A H56A 111.0 . .
C57A C56A H56A 111.0 . .
O3 C56A H56B 111.0 . .
C57A C56A H56B 111.0 . .
H56A C56A H56B 109.0 . .
C56A C57A C58A 102.8(6) . .
C56A C57A H57A 111.2 . .
C58A C57A H57A 111.2 . .
C56A C57A H57B 111.2 . .
C58A C57A H57B 111.2 . .
H57A C57A H57B 109.1 . .
C59A C58A C57A 101.5(6) . .
C59A C58A H58A 111.5 . .
C57A C58A H58A 111.5 . .
C59A C58A H58B 111.5 . .
C57A C58A H58B 111.5 . .
H58A C58A H58B 109.3 . .
O3 C59A C58A 107.5(5) . .
O3 C59A H59A 110.2 . .
C58A C59A H59A 110.2 . .
O3 C59A H59B 110.2 . .
C58A C59A H59B 110.2 . .
H59A C59A H59B 108.5 . .
C58B C57B H57C 108.3 . .
C58B C57B H57D 108.3 . .
H57C C57B H57D 107.4 . .
C57B C58B H58C 113.0 . .
C57B C58B H58D 113.0 . .
H58C C58B H58D 110.4 . .
C61 C60 C65 119.0(5) . .
C61 C60 H60 120.5 . .
C65 C60 H60 120.5 . .
C62 C61 C60 121.1(5) . .
C62 C61 H61 119.5 . .
C60 C61 H61 119.5 . .
C61 C62 C63 120.4(5) . .
C61 C62 H62 119.8 . .
C63 C62 H62 119.8 . .
C62 C63 C64 119.9(6) . .
C62 C63 H63 120.1 . .
C64 C63 H63 120.1 . .
C65 C64 C63 119.3(6) . .
C65 C64 H64 120.3 . .
C63 C64 H64 120.3 . .
C60 C65 C64 120.1(6) . .
C60 C65 H65 119.9 . .
C64 C65 H65 119.9 . .
C71 C66 C67 120.3(5) . .
C71 C66 H66 119.8 . .
C67 C66 H66 119.8 . .
C66 C67 C68 120.2(5) . .
C66 C67 H67 119.9 . .
C68 C67 H67 119.9 . .
C67 C68 C69 119.2(5) . .
C67 C68 H68 120.4 . .
C69 C68 H68 120.4 . .
C70 C69 C68 120.2(5) . .
C70 C69 H69 119.9 . .
C68 C69 H69 119.9 . .
C69 C70 C71 120.7(5) . .
C69 C70 H70 119.7 . .
C71 C70 H70 119.7 . .
C70 C71 C66 119.3(5) . .
C70 C71 H71 120.4 . .
C66 C71 H71 120.4 . .
C73 C72 C74 120.7(13) . 3_655
C73 C72 H72 119.6 . .
C74 C72 H72 119.6 3_655 .
C74 C73 C72 117.1(12) . .
C74 C73 H73 121.4 . .
C72 C73 H73 121.4 . .
C73 C74 C72 122.1(12) . 3_655
C73 C74 H74 118.9 . .
C72 C74 H74 118.9 3_655 .
C1 N1 C4 106.1(3) . .
C1 N1 U1 136.2(3) . .
C4 N1 U1 115.5(3) . .
C5 N2 C6 118.4(4) . .
C5 N2 U1 112.8(3) . .
C6 N2 U1 126.4(3) . .
C14 N3 C13 120.5(4) . .
C18 N4 C15 110.4(3) . .
C18 N4 H4 124.8 . .
C15 N4 H4 124.8 . .
C22 N5 C25 109.5(3) . .
C22 N5 H5A 125.3 . .
C25 N5 H5A 125.3 . .
C26 N6 C27 121.3(4) . .
C35 N7 C34 116.5(3) . .
C35 N7 U1 112.1(3) . .
C34 N7 U1 129.7(3) . .
C39 N8 C36 106.2(3) . .
C39 N8 U1 136.4(3) . .
C36 N8 U1 114.3(3) . .
C55 N9 C51 117.8(4) . .
C55 N9 Al1 124.7(3) . .
C51 N9 Al1 117.3(3) . .
Al1 O2 U1 167.03(18) . .
C56A O3 C59A 112.1(4) . .
C56A O3 U1 120.1(3) . .
C59A O3 U1 127.7(3) . .
O2 Al1 C43 110.66(18) . .
O2 Al1 C47 115.22(18) . .
C43 Al1 C47 117.1(2) . .
O2 Al1 N9 101.00(15) . .
C43 Al1 N9 106.3(2) . .
C47 Al1 N9 104.57(18) . .
O1 U1 O2 175.09(12) . .
O1 U1 N8 95.90(12) . .
O2 U1 N8 88.15(11) . .
O1 U1 N1 96.27(12) . .
O2 U1 N1 87.68(11) . .
N8 U1 N1 70.67(11) . .
O1 U1 O3 89.54(12) . .
O2 U1 O3 85.55(11) . .
N8 U1 O3 143.35(11) . .
N1 U1 O3 144.78(11) . .
O1 U1 N7 98.47(11) . .
O2 U1 N7 80.59(11) . .
N8 U1 N7 66.33(11) . .
N1 U1 N7 135.62(11) . .
O3 U1 N7 77.02(11) . .
O1 U1 N2 98.97(12) . .
O2 U1 N2 79.94(11) . .
N8 U1 N2 135.30(11) . .
N1 U1 N2 65.96(11) . .
O3 U1 N2 78.83(11) . .
N7 U1 N2 149.93(11) . .

loop_
_geom_bond_atom_site_label_1
_geom_bond_atom_site_label_2
_geom_bond_distance
_geom_bond_site_symmetry_2
C1 N1 1.363(5) .
C1 C2 1.403(6) .
C1 C40 1.513(6) .
C2 C3 1.401(6) .
C2 H2 0.9500 .
C3 C4 1.399(6) .
C3 H3 0.9500 .
C4 N1 1.379(5) .
C4 C5 1.420(6) .
C5 N2 1.299(5) .
C5 H5 0.9500 .
C6 C13 1.391(6) .
C6 C7 1.400(6) .
C6 N2 1.419(5) .
C7 C8 1.398(6) .
C7 H7 0.9500 .
C8 C10 1.405(6) .
C8 C9 1.512(6) .
C9 H9A 0.9800 .
C9 H9B 0.9800 .
C9 H9C 0.9800 .
C10 C12 1.390(6) .
C10 C11 1.501(6) .
C11 H11A 0.9800 .
C11 H11B 0.9800 .
C11 H11C 0.9800 .
C12 C13 1.403(6) .
C12 H12 0.9500 .
C13 N3 1.407(5) .
C14 N3 1.276(5) .
C14 C15 1.440(6) .
C14 H14 0.9500 .
C15 N4 1.378(5) .
C15 C16 1.378(6) .
C16 C17 1.405(6) .
C16 H16 0.9500 .
C17 C18 1.392(6) .
C17 H17 0.9500 .
C18 N4 1.368(5) .
C18 C19 1.514(6) .
C19 C22 1.518(6) .
C19 C20 1.534(6) .
C19 C21 1.545(6) .
C20 H20A 0.9800 .
C20 H20B 0.9800 .
C20 H20C 0.9800 .
C21 H21A 0.9800 .
C21 H21B 0.9800 .
C21 H21C 0.9800 .
C22 N5 1.369(5) .
C22 C23 1.382(6) .
C23 C24 1.406(6) .
C23 H23 0.9500 .
C24 C25 1.381(6) .
C24 H24 0.9500 .
C25 N5 1.374(5) .
C25 C26 1.427(6) .
C26 N6 1.281(5) .
C26 H26 0.9500 .
C27 C34 1.392(6) .
C27 C28 1.400(6) .
C27 N6 1.402(5) .
C28 C29 1.391(6) .
C28 H28 0.9500 .
C29 C32 1.399(6) .
C29 C30 1.514(6) .
C30 H30A 0.9800 .
C30 H30B 0.9800 .
C30 H30C 0.9800 .
C31 C32 1.507(6) .
C31 H31A 0.9800 .
C31 H31B 0.9800 .
C31 H31C 0.9800 .
C32 C33 1.399(6) .
C33 C34 1.404(6) .
C33 H33 0.9500 .
C34 N7 1.424(5) .
C35 N7 1.303(5) .
C35 C36 1.408(6) .
C35 H35 0.9500 .
C36 N8 1.383(5) .
C36 C37 1.400(6) .
C37 C38 1.397(6) .
C37 H37 0.9500 .
C38 C39 1.395(6) .
C38 H38 0.9500 .
C39 N8 1.362(5) .
C39 C40 1.521(6) .
C40 C42 1.534(6) .
C40 C41 1.542(6) .
C41 H41A 0.9800 .
C41 H41B 0.9800 .
C41 H41C 0.9800 .
C42 H42A 0.9800 .
C42 H42B 0.9800 .
C42 H42C 0.9800 .
C43 C44 1.531(7) .
C43 Al1 1.974(5) .
C43 H43A 0.9900 .
C43 H43B 0.9900 .
C44 C46 1.477(12) .
C44 C45 1.527(9) .
C44 H44 1.0000 .
C45 H45A 0.9800 .
C45 H45B 0.9800 .
C45 H45C 0.9800 .
C46 H46A 0.9800 .
C46 H46B 0.9800 .
C46 H46C 0.9800 .
C47 C49 1.526(7) .
C47 Al1 1.984(5) .
C47 H47A 0.9900 .
C47 H47B 0.9900 .
C48 C49 1.522(9) .
C48 H48A 0.9800 .
C48 H48B 0.9800 .
C48 H48C 0.9800 .
C49 C50 1.530(8) .
C49 H49 1.0000 .
C50 H50A 0.9800 .
C50 H50B 0.9800 .
C50 H50C 0.9800 .
C51 N9 1.350(6) .
C51 C52 1.382(7) .
C51 H51 0.9500 .
C52 C53 1.374(8) .
C52 H52 0.9500 .
C53 C54 1.384(8) .
C53 H53 0.9500 .
C54 C55 1.370(7) .
C54 H54 0.9500 .
C55 N9 1.342(6) .
C55 H55 0.9500 .
C56A O3 1.414(6) .
C56A C57A 1.534(7) .
C56A H56A 0.9900 .
C56A H56B 0.9900 .
C57A C58A 1.562(8) .
C57A H57A 0.9900 .
C57A H57B 0.9900 .
C58A C59A 1.534(8) .
C58A H58A 0.9900 .
C58A H58B 0.9900 .
C59A O3 1.419(6) .
C59A H59A 0.9900 .
C59A H59B 0.9900 .
C57B C58B 1.561(10) .
C57B H57C 0.9900 .
C57B H57D 0.9900 .
C58B H58C 0.9900 .
C58B H58D 0.9900 .
C60 C61 1.377(7) .
C60 C65 1.377(9) .
C60 H60 0.9500 .
C61 C62 1.362(7) .
C61 H61 0.9500 .
C62 C63 1.363(8) .
C62 H62 0.9500 .
C63 C64 1.391(9) .
C63 H63 0.9500 .
C64 C65 1.389(10) .
C64 H64 0.9500 .
C65 H65 0.9500 .
C66 C71 1.383(8) .
C66 C67 1.383(9) .
C66 H66 0.9500 .
C67 C68 1.383(9) .
C67 H67 0.9500 .
C68 C69 1.387(8) .
C68 H68 0.9500 .
C69 C70 1.374(7) .
C69 H69 0.9500 .
C70 C71 1.379(7) .
C70 H70 0.9500 .
C71 H71 0.9500 .
C72 C73 1.378(9) .
C72 C74 1.390(7) 3_655
C72 H72 0.9500 .
C73 C74 1.366(9) .
C73 H73 0.9500 .
C74 C72 1.390(7) 3_655
C74 H74 0.9500 .
N1 U1 2.481(3) .
N2 U1 2.620(3) .
N4 H4 0.8800 .
N5 H5A 0.8800 .
N7 U1 2.602(3) .
N8 U1 2.469(3) .
N9 Al1 1.991(4) .
O1 U1 1.855(3) .
O2 Al1 1.785(3) .
O2 U1 1.962(3) .
O3 U1 2.520(3) .

loop_
_geom_torsion_atom_site_label_1
_geom_torsion_atom_site_label_2
_geom_torsion_atom_site_label_3
_geom_torsion_atom_site_label_4
_geom_torsion
_geom_torsion_site_symmetry_1
_geom_torsion_site_symmetry_4
N1 C1 C2 C3 -0.7(5) . .
C40 C1 C2 C3 -178.3(4) . .
C1 C2 C3 C4 0.6(5) . .
C2 C3 C4 N1 -0.4(5) . .
C2 C3 C4 C5 174.5(4) . .
N1 C4 C5 N2 -1.1(6) . .
C3 C4 C5 N2 -175.6(4) . .
C13 C6 C7 C8 -1.1(6) . .
N2 C6 C7 C8 178.3(4) . .
C6 C7 C8 C10 3.4(6) . .
C6 C7 C8 C9 -173.7(4) . .
C7 C8 C10 C12 -3.4(6) . .
C9 C8 C10 C12 173.7(4) . .
C7 C8 C10 C11 175.8(4) . .
C9 C8 C10 C11 -7.2(7) . .
C8 C10 C12 C13 1.1(7) . .
C11 C10 C12 C13 -178.0(4) . .
C7 C6 C13 C12 -1.3(6) . .
N2 C6 C13 C12 179.4(4) . .
C7 C6 C13 N3 176.7(4) . .
N2 C6 C13 N3 -2.6(6) . .
C10 C12 C13 C6 1.2(6) . .
C10 C12 C13 N3 -176.6(4) . .
N3 C14 C15 N4 -1.2(6) . .
N3 C14 C15 C16 177.0(4) . .
N4 C15 C16 C17 0.2(5) . .
C14 C15 C16 C17 -178.2(4) . .
C15 C16 C17 C18 0.2(5) . .
C16 C17 C18 N4 -0.4(5) . .
C16 C17 C18 C19 179.8(4) . .
N4 C18 C19 C22 -66.2(5) . .
C17 C18 C19 C22 113.5(5) . .
N4 C18 C19 C20 174.4(4) . .
C17 C18 C19 C20 -5.9(6) . .
N4 C18 C19 C21 55.1(5) . .
C17 C18 C19 C21 -125.2(5) . .
C18 C19 C22 N5 67.9(5) . .
C20 C19 C22 N5 -172.8(4) . .
C21 C19 C22 N5 -53.0(5) . .
C18 C19 C22 C23 -111.4(5) . .
C20 C19 C22 C23 7.9(6) . .
C21 C19 C22 C23 127.7(5) . .
N5 C22 C23 C24 0.6(5) . .
C19 C22 C23 C24 -180.0(4) . .
C22 C23 C24 C25 -0.5(5) . .
C23 C24 C25 N5 0.2(5) . .
C23 C24 C25 C26 -175.6(4) . .
N5 C25 C26 N6 -5.4(6) . .
C24 C25 C26 N6 169.9(4) . .
C34 C27 C28 C29 0.2(6) . .
N6 C27 C28 C29 177.5(4) . .
C27 C28 C29 C32 -2.6(6) . .
C27 C28 C29 C30 176.6(4) . .
C28 C29 C32 C33 2.9(6) . .
C30 C29 C32 C33 -176.3(4) . .
C28 C29 C32 C31 -178.1(4) . .
C30 C29 C32 C31 2.7(7) . .
C29 C32 C33 C34 -0.9(6) . .
C31 C32 C33 C34 -179.9(4) . .
C28 C27 C34 C33 1.8(6) . .
N6 C27 C34 C33 -175.7(4) . .
C28 C27 C34 N7 -175.1(4) . .
N6 C27 C34 N7 7.4(6) . .
C32 C33 C34 C27 -1.5(6) . .
C32 C33 C34 N7 175.4(4) . .
N7 C35 C36 N8 1.3(6) . .
N7 C35 C36 C37 176.1(4) . .
N8 C36 C37 C38 -0.5(5) . .
C35 C36 C37 C38 -175.7(4) . .
C36 C37 C38 C39 0.5(5) . .
C37 C38 C39 N8 -0.3(5) . .
C37 C38 C39 C40 178.6(4) . .
N1 C1 C40 C39 54.6(5) . .
C2 C1 C40 C39 -128.0(4) . .
N1 C1 C40 C42 175.1(4) . .
C2 C1 C40 C42 -7.5(6) . .
N1 C1 C40 C41 -65.3(5) . .
C2 C1 C40 C41 112.1(5) . .
N8 C39 C40 C1 -56.3(5) . .
C38 C39 C40 C1 124.9(5) . .
N8 C39 C40 C42 -177.6(4) . .
C38 C39 C40 C42 3.6(6) . .
N8 C39 C40 C41 63.0(5) . .
C38 C39 C40 C41 -115.8(5) . .
Al1 C43 C44 C46 -73.1(9) . .
Al1 C43 C44 C45 164.1(6) . .
Al1 C47 C49 C48 48.5(7) . .
Al1 C47 C49 C50 172.9(4) . .
N9 C51 C52 C53 -0.6(8) . .
C51 C52 C53 C54 -0.5(8) . .
C52 C53 C54 C55 -0.2(9) . .
C53 C54 C55 N9 2.0(9) . .
O3 C56A C57A C58A 34.4(7) . .
C56A C57A C58A C59A -31.3(8) . .
C57A C58A C59A O3 17.8(8) . .
C65 C60 C61 C62 -4.3(8) . .
C60 C61 C62 C63 3.7(8) . .
C61 C62 C63 C64 0.1(10) . .
C62 C63 C64 C65 -3.1(12) . .
C61 C60 C65 C64 1.2(10) . .
C63 C64 C65 C60 2.4(12) . .
C71 C66 C67 C68 -1.3(10) . .
C66 C67 C68 C69 0.1(9) . .
C67 C68 C69 C70 1.5(8) . .
C68 C69 C70 C71 -1.9(8) . .
C69 C70 C71 C66 0.6(8) . .
C67 C66 C71 C70 0.9(9) . .
C74 C72 C73 C74 0(2) 3_655 .
C72 C73 C74 C72 0(2) . 3_655
C2 C1 N1 C4 0.4(5) . .
C40 C1 N1 C4 178.3(4) . .
C2 C1 N1 U1 162.3(3) . .
C40 C1 N1 U1 -19.9(6) . .
C3 C4 N1 C1 0.0(5) . .
C5 C4 N1 C1 -175.5(4) . .
C3 C4 N1 U1 -166.2(3) . .
C5 C4 N1 U1 18.4(5) . .
C4 C5 N2 C6 -179.1(4) . .
C4 C5 N2 U1 -15.4(5) . .
C13 C6 N2 C5 -126.9(4) . .
C7 C6 N2 C5 53.8(6) . .
C13 C6 N2 U1 71.9(5) . .
C7 C6 N2 U1 -107.4(4) . .
C15 C14 N3 C13 177.0(4) . .
C6 C13 N3 C14 150.8(4) . .
C12 C13 N3 C14 -31.3(6) . .
C17 C18 N4 C15 0.6(5) . .
C19 C18 N4 C15 -179.7(4) . .
C16 C15 N4 C18 -0.5(5) . .
C14 C15 N4 C18 178.1(4) . .
C23 C22 N5 C25 -0.5(5) . .
C19 C22 N5 C25 180.0(4) . .
C24 C25 N5 C22 0.2(5) . .
C26 C25 N5 C22 176.5(4) . .
C25 C26 N6 C27 -174.7(4) . .
C34 C27 N6 C26 -146.9(4) . .
C28 C27 N6 C26 35.8(6) . .
C36 C35 N7 C34 -176.0(4) . .
C36 C35 N7 U1 17.4(5) . .
C27 C34 N7 C35 120.2(4) . .
C33 C34 N7 C35 -56.6(5) . .
C27 C34 N7 U1 -75.9(5) . .
C33 C34 N7 U1 107.2(4) . .
C38 C39 N8 C36 0.0(5) . .
C40 C39 N8 C36 -179.0(4) . .
C38 C39 N8 U1 -157.7(3) . .
C40 C39 N8 U1 23.3(6) . .
C37 C36 N8 C39 0.3(5) . .
C35 C36 N8 C39 176.1(4) . .
C37 C36 N8 U1 163.6(3) . .
C35 C36 N8 U1 -20.6(5) . .
C54 C55 N9 C51 -3.0(8) . .
C54 C55 N9 Al1 172.3(5) . .
C52 C51 N9 C55 2.3(7) . .
C52 C51 N9 Al1 -173.5(4) . .
C57A C56A O3 C59A -24.5(6) . .
C57A C56A O3 U1 154.8(4) . .
C58A C59A O3 C56A 3.9(7) . .
C58A C59A O3 U1 -175.3(5) . .
U1 O2 Al1 C43 -82.8(8) . .
U1 O2 Al1 C47 141.4(8) . .
U1 O2 Al1 N9 29.4(8) . .
C44 C43 Al1 O2 173.6(5) . .
C44 C43 Al1 C47 -51.5(6) . .
C44 C43 Al1 N9 64.8(5) . .
C49 C47 Al1 O2 64.3(5) . .
C49 C47 Al1 C43 -68.5(5) . .
C49 C47 Al1 N9 174.2(4) . .
C55 N9 Al1 O2 112.8(4) . .
C51 N9 Al1 O2 -71.8(3) . .
C55 N9 Al1 C43 -131.7(4) . .
C51 N9 Al1 C43 43.8(4) . .
C55 N9 Al1 C47 -7.1(4) . .
C51 N9 Al1 C47 168.3(3) . .
Al1 O2 U1 O1 168.2(11) . .
Al1 O2 U1 N8 -46.2(8) . .
Al1 O2 U1 N1 24.5(8) . .
Al1 O2 U1 O3 169.9(8) . .
Al1 O2 U1 N7 -112.5(8) . .
Al1 O2 U1 N2 90.5(8) . .
C39 N8 U1 O1 -87.1(4) . .
C36 N8 U1 O1 116.5(3) . .
C39 N8 U1 O2 95.7(4) . .
C36 N8 U1 O2 -60.7(3) . .
C39 N8 U1 N1 7.5(4) . .
C36 N8 U1 N1 -148.9(3) . .
C39 N8 U1 O3 175.7(3) . .
C36 N8 U1 O3 19.3(4) . .
C39 N8 U1 N7 176.2(4) . .
C36 N8 U1 N7 19.8(3) . .
C39 N8 U1 N2 22.0(5) . .
C36 N8 U1 N2 -134.4(3) . .
C1 N1 U1 O1 84.7(4) . .
C4 N1 U1 O1 -114.7(3) . .
C1 N1 U1 O2 -98.2(4) . .
C4 N1 U1 O2 62.4(3) . .
C1 N1 U1 N8 -9.4(4) . .
C4 N1 U1 N8 151.2(3) . .
C1 N1 U1 O3 -177.2(3) . .
C4 N1 U1 O3 -16.6(4) . .
C1 N1 U1 N7 -24.2(5) . .
C4 N1 U1 N7 136.4(3) . .
C1 N1 U1 N2 -178.3(4) . .
C4 N1 U1 N2 -17.7(3) . .
C56A O3 U1 O1 178.8(4) . .
C59A O3 U1 O1 -2.0(4) . .
C56A O3 U1 O2 -1.1(4) . .
C59A O3 U1 O2 178.1(4) . .
C56A O3 U1 N8 -82.0(4) . .
C59A O3 U1 N8 97.2(4) . .
C56A O3 U1 N1 78.5(4) . .
C59A O3 U1 N1 -102.3(4) . .
C56A O3 U1 N7 -82.4(4) . .
C59A O3 U1 N7 96.8(4) . .
C56A O3 U1 N2 79.5(4) . .
C59A O3 U1 N2 -101.3(4) . .
C35 N7 U1 O1 -112.1(3) . .
C34 N7 U1 O1 83.5(3) . .
C35 N7 U1 O2 72.8(3) . .
C34 N7 U1 O2 -91.6(3) . .
C35 N7 U1 N8 -19.3(3) . .
C34 N7 U1 N8 176.3(4) . .
C35 N7 U1 N1 -4.0(3) . .
C34 N7 U1 N1 -168.4(3) . .
C35 N7 U1 O3 160.3(3) . .
C34 N7 U1 O3 -4.1(3) . .
C35 N7 U1 N2 123.0(3) . .
C34 N7 U1 N2 -41.4(4) . .
C5 N2 U1 O1 110.0(3) . .
C6 N2 U1 O1 -88.0(3) . .
C5 N2 U1 O2 -74.9(3) . .
C6 N2 U1 O2 87.2(3) . .
C5 N2 U1 N8 2.1(4) . .
C6 N2 U1 N8 164.1(3) . .
C5 N2 U1 N1 17.1(3) . .
C6 N2 U1 N1 179.1(3) . .
C5 N2 U1 O3 -162.3(3) . .
C6 N2 U1 O3 -0.2(3) . .
C5 N2 U1 N7 -125.2(3) . .
C6 N2 U1 N7 36.8(4) . .
